data_7021340
loop_
_publ_author_name
'Habata, Yoichi'
'Oyama, Yosuke'
'Ikeda, Mari'
'Kuwahara, Shunsuke'

_publ_section_title
;
 Argentivorous molecules with two kinds of aromatic side-arms:
 intramolecular competition between side-arms.
;
_journal_issue 23
_journal_name_full 'Dalton transactions (Cambridge, England : 2003)'
_journal_page_first 8212
_journal_page_last 8217
_journal_paper_doi 10.1039/c3dt00034f
_journal_volume 42
_journal_year 2013
_chemical_formula_sum 'C78 H89 Ag2 F14 N8 O7 S2'
_chemical_formula_weight 1796.43
_chemical_name_systematic
;
?
;
_space_group_IT_number 14
_symmetry_cell_setting monoclinic
_symmetry_space_group_name_Hall '-P 2ybc'
_symmetry_space_group_name_H-M 'P 1 21/c 1'
_atom_sites_solution_hydrogens geom
_atom_sites_solution_primary direct
_atom_sites_solution_secondary difmap
_audit_creation_method SHELXL-97
_cell_angle_alpha 90.00
_cell_angle_beta 93.5910(10)
_cell_angle_gamma 90.00
_cell_formula_units_Z 2
_cell_length_a 10.0071(5)
_cell_length_b 15.1936(7)
_cell_length_c 27.0539(13)
_cell_measurement_temperature 298
_cell_volume 4105.3(3)
_computing_cell_refinement 'Bruker SMART'
_computing_data_collection 'Bruker SMART'
_computing_data_reduction 'Bruker SAINT'
_computing_molecular_graphics 'Bruker SHELXTL'
_computing_publication_material 'Bruker SHELXTL'
_computing_structure_refinement 'SHELXL-97 (Sheldrick, 1997)'
_computing_structure_solution 'SHELXS-97 (Sheldrick, 1990)'
_diffrn_ambient_temperature 298
_diffrn_detector_area_resol_mean 8.366
_diffrn_measured_fraction_theta_full 0.997
_diffrn_measured_fraction_theta_max 0.997
_diffrn_measurement_device_type 'CCD area detector'
_diffrn_measurement_method 'phi and omega scans'
_diffrn_radiation_monochromator graphite
_diffrn_radiation_source 'fine-focus sealed tube'
_diffrn_radiation_type MoK\a
_diffrn_radiation_wavelength 0.71073
_diffrn_reflns_av_R_equivalents 0.0745
_diffrn_reflns_av_sigmaI/netI 0.0997
_diffrn_reflns_limit_h_max 13
_diffrn_reflns_limit_h_min -13
_diffrn_reflns_limit_k_max 12
_diffrn_reflns_limit_k_min -20
_diffrn_reflns_limit_l_max 35
_diffrn_reflns_limit_l_min -36
_diffrn_reflns_number 30203
_diffrn_reflns_theta_full 28.35
_diffrn_reflns_theta_max 28.35
_diffrn_reflns_theta_min 1.51
_exptl_absorpt_coefficient_mu 0.616
_exptl_absorpt_correction_T_max 0.9155
_exptl_absorpt_correction_T_min 0.8426
_exptl_absorpt_correction_type empirical
_exptl_absorpt_process_details 'SADABS; Sheldrick, 1996'
_exptl_crystal_colour colorless
_exptl_crystal_density_diffrn 1.453
_exptl_crystal_density_method 'not measured'
_exptl_crystal_description block
_exptl_crystal_F_000 1842
_exptl_crystal_size_max 0.29
_exptl_crystal_size_mid 0.24
_exptl_crystal_size_min 0.15
_refine_diff_density_max 1.183
_refine_diff_density_min -0.357
_refine_diff_density_rms 0.068
_refine_ls_extinction_method none
_refine_ls_goodness_of_fit_ref 0.828
_refine_ls_hydrogen_treatment constr
_refine_ls_matrix_type full
_refine_ls_number_parameters 507
_refine_ls_number_reflns 10249
_refine_ls_number_restraints 0
_refine_ls_restrained_S_all 0.828
_refine_ls_R_factor_all 0.1097
_refine_ls_R_factor_gt 0.0516
_refine_ls_shift/su_max 0.001
_refine_ls_shift/su_mean 0.000
_refine_ls_structure_factor_coef Fsqd
_refine_ls_weighting_details 'calc w=1/[\s^2^(Fo^2^)+(0.0361P)^2^+0.0000P] where P=(Fo^2^+2Fc^2^)/3'
_refine_ls_weighting_scheme calc
_refine_ls_wR_factor_gt 0.0882
_refine_ls_wR_factor_ref 0.1009
_reflns_number_gt 5262
_reflns_number_total 10249
_reflns_threshold_expression >2sigma(I)
_cod_data_source_file c3dt00034f.txt
_cod_data_source_block 1_AgOTf
_cod_depositor_comments
;
The following automatic conversions were performed:

'_symmetry_cell_setting' value 'Monoclinic' changed to 'monoclinic'
according to /home/saulius/struct/CIF-dictionaries/cif_core.dic
dictionary named 'cif_core.dic' version 2.4.2 from 2011-04-26.

Automatic conversion script
Id: cif_fix_values 1891 2012-01-12 08:04:46Z andrius 
;
_cod_original_sg_symbol_H-M P2(1)/c
_cod_database_code 7021340

loop_
_symmetry_equiv_pos_as_xyz
'x, y, z'
'-x, y+1/2, -z+1/2'
'-x, -y, -z'
'x, -y-1/2, z-1/2'

loop_
_atom_site_label
_atom_site_type_symbol
_atom_site_fract_x
_atom_site_fract_y
_atom_site_fract_z
_atom_site_U_iso_or_equiv
_atom_site_adp_type
_atom_site_occupancy
_atom_site_symmetry_multiplicity
_atom_site_calc_flag
_atom_site_refinement_flags
O1W O 0.010(13) 0.950(3) 0.506(4) 0.81(5) Uani 0.50 1 d P
Ag1 Ag 0.45206(2) 0.836830(17) 0.849311(9) 0.04783(9) Uani 1 1 d .
S2 S 0.04849(11) 0.67431(7) 0.65689(4) 0.0679(3) Uani 1 1 d .
N3 N 0.2145(3) 0.8479(2) 0.82015(10) 0.0546(7) Uani 1 1 d .
N4 N 0.4575(3) 0.82538(18) 0.75880(9) 0.0485(7) Uani 1 1 d .
C10 C 0.7993(3) 0.8772(3) 0.88542(12) 0.0491(9) Uani 1 1 d .
F2 F 0.7766(4) 0.65989(18) 0.93807(11) 0.1318(11) Uani 1 1 d .
C5 C 0.2106(3) 0.8301(3) 0.76656(12) 0.0593(10) Uani 1 1 d .
H5A H 0.1298 0.8560 0.7512 0.071 Uiso 1 1 calc R
H5B H 0.2050 0.7670 0.7615 0.071 Uiso 1 1 calc R
N1 N 0.6219(3) 0.94635(18) 0.82933(9) 0.0472(7) Uani 1 1 d .
C9 C 0.7656(3) 0.9228(2) 0.83701(12) 0.0538(9) Uani 1 1 d .
H9A H 0.8190 0.9759 0.8356 0.065 Uiso 1 1 calc R
H9B H 0.7898 0.8846 0.8102 0.065 Uiso 1 1 calc R
N2 N 0.3791(3) 0.96922(19) 0.89004(10) 0.0527(7) Uani 1 1 d .
C32 C 0.5651(3) 0.6785(2) 0.76969(13) 0.0512(9) Uani 1 1 d .
C15 C 0.7721(4) 0.7882(3) 0.88974(14) 0.0631(10) Uani 1 1 d .
H15 H 0.7323 0.7570 0.8631 0.076 Uiso 1 1 calc R
C37 C 0.5234(4) 0.6421(2) 0.81269(14) 0.0596(10) Uani 1 1 d .
H37 H 0.4383 0.6550 0.8226 0.071 Uiso 1 1 calc R
O3 O 0.1717(3) 0.7192(2) 0.66572(12) 0.1127(12) Uani 1 1 d .
C1 C 0.5937(3) 1.0249(2) 0.85882(13) 0.0566(9) Uani 1 1 d .
H1A H 0.6316 1.0759 0.8433 0.068 Uiso 1 1 calc R
H1B H 0.6384 1.0185 0.8915 0.068 Uiso 1 1 calc R
C34 C 0.7734(4) 0.6022(3) 0.78479(16) 0.0669(11) Uani 1 1 d .
H34 H 0.8584 0.5893 0.7748 0.080 Uiso 1 1 calc R
C33 C 0.6916(4) 0.6569(3) 0.75600(14) 0.0612(10) Uani 1 1 d .
H33 H 0.7220 0.6798 0.7268 0.073 Uiso 1 1 calc R
O2 O 0.0468(3) 0.6163(2) 0.61624(11) 0.1021(10) Uani 1 1 d .
C6 C 0.3293(3) 0.8646(2) 0.74065(12) 0.0586(10) Uani 1 1 d .
H6A H 0.3154 0.8531 0.7054 0.070 Uiso 1 1 calc R
H6B H 0.3344 0.9279 0.7451 0.070 Uiso 1 1 calc R
C3 C 0.2311(3) 0.9723(3) 0.88072(14) 0.0666(11) Uani 1 1 d .
H3A H 0.2008 1.0322 0.8853 0.080 Uiso 1 1 calc R
H3B H 0.1903 0.9357 0.9050 0.080 Uiso 1 1 calc R
C7 C 0.5712(4) 0.8798(2) 0.74585(12) 0.0576(10) Uani 1 1 d .
H7A H 0.5592 0.8957 0.7111 0.069 Uiso 1 1 calc R
H7B H 0.6524 0.8450 0.7501 0.069 Uiso 1 1 calc R
C22 C 0.4908(4) 0.8288(3) 0.97106(15) 0.0793(13) Uani 1 1 d .
H22 H 0.5613 0.8359 0.9506 0.095 Uiso 1 1 calc R
C17 C 0.3952(4) 0.8928(3) 0.97200(13) 0.0649(11) Uani 1 1 d .
C12 C 0.8856(4) 0.8753(3) 0.96907(15) 0.0727(12) Uani 1 1 d .
C2 C 0.4455(3) 1.0415(2) 0.86453(13) 0.0619(10) Uani 1 1 d .
H2A H 0.4357 1.0955 0.8830 0.074 Uiso 1 1 calc R
H2B H 0.4010 1.0497 0.8320 0.074 Uiso 1 1 calc R
C25 C 0.1631(4) 0.6986(3) 0.85177(16) 0.0645(11) Uani 1 1 d .
C24 C 0.1168(4) 0.7910(3) 0.84374(15) 0.0687(11) Uani 1 1 d .
H24A H 0.0339 0.7904 0.8231 0.082 Uiso 1 1 calc R
H24B H 0.0977 0.8164 0.8754 0.082 Uiso 1 1 calc R
C31 C 0.4706(4) 0.7355(2) 0.73832(12) 0.0592(10) Uani 1 1 d .
H31A H 0.5025 0.7397 0.7053 0.071 Uiso 1 1 calc R
H31B H 0.3831 0.7079 0.7356 0.071 Uiso 1 1 calc R
C8 C 0.5894(4) 0.9636(2) 0.77638(12) 0.0575(10) Uani 1 1 d .
H8A H 0.6607 0.9983 0.7635 0.069 Uiso 1 1 calc R
H8B H 0.5077 0.9979 0.7728 0.069 Uiso 1 1 calc R
C16 C 0.4107(4) 0.9772(3) 0.94442(12) 0.0665(11) Uani 1 1 d .
H16A H 0.3523 1.0211 0.9576 0.080 Uiso 1 1 calc R
H16B H 0.5022 0.9978 0.9501 0.080 Uiso 1 1 calc R
F5 F -0.0786(4) 0.8174(2) 0.67089(17) 0.196(2) Uani 1 1 d .
O1 O -0.0087(4) 0.6415(3) 0.69878(13) 0.1409(15) Uani 1 1 d .
C26 C 0.1326(4) 0.6327(3) 0.81734(16) 0.0716(12) Uani 1 1 d .
H26 H 0.0845 0.6458 0.7877 0.086 Uiso 1 1 calc R
C36 C 0.6056(4) 0.5869(3) 0.84140(15) 0.0665(11) Uani 1 1 d .
H36 H 0.5748 0.5633 0.8703 0.080 Uiso 1 1 calc R
C4 C 0.1841(3) 0.9416(3) 0.82951(13) 0.0643(11) Uani 1 1 d .
H4A H 0.0881 0.9505 0.8249 0.077 Uiso 1 1 calc R
H4B H 0.2262 0.9776 0.8053 0.077 Uiso 1 1 calc R
C18 C 0.2907(5) 0.8804(4) 1.00222(17) 0.0911(15) Uani 1 1 d .
H18 H 0.2230 0.9222 1.0031 0.109 Uiso 1 1 calc R
F7 F -0.1848(3) 0.7279(3) 0.62458(15) 0.1658(15) Uani 1 1 d .
C30 C 0.2357(5) 0.6763(3) 0.89517(17) 0.0852(13) Uani 1 1 d .
H30 H 0.2578 0.7185 0.9192 0.102 Uiso 1 1 calc R
C39 C -0.0653(6) 0.7583(4) 0.6369(2) 0.1029(16) Uani 1 1 d .
F1 F 0.9394(3) 0.91987(19) 1.00886(9) 0.1155(10) Uani 1 1 d .
F4 F 0.1406(3) 0.48574(19) 0.79291(11) 0.1244(10) Uani 1 1 d .
C11 C 0.8585(3) 0.9210(3) 0.92557(13) 0.0583(10) Uani 1 1 d .
H11 H 0.8799 0.9804 0.9234 0.070 Uiso 1 1 calc R
C35 C 0.7332(4) 0.5660(2) 0.82803(16) 0.0646(11) Uani 1 1 d .
F3 F 0.3458(4) 0.5684(2) 0.94447(13) 0.1620(14) Uani 1 1 d .
C38 C 0.8244(4) 0.5060(3) 0.85950(17) 0.0937(14) Uani 1 1 d .
H38A H 0.8748 0.4696 0.8384 0.140 Uiso 1 1 calc R
H38B H 0.7715 0.4695 0.8797 0.140 Uiso 1 1 calc R
H38C H 0.8847 0.5409 0.8804 0.140 Uiso 1 1 calc R
C13 C 0.8613(4) 0.7890(3) 0.97396(16) 0.0804(13) Uani 1 1 d .
H13 H 0.8824 0.7596 1.0036 0.096 Uiso 1 1 calc R
C14 C 0.8049(5) 0.7466(3) 0.93401(17) 0.0798(13) Uani 1 1 d .
C27 C 0.1738(5) 0.5487(4) 0.8274(2) 0.0888(15) Uani 1 1 d .
C28 C 0.2441(5) 0.5245(4) 0.8693(3) 0.1034(17) Uani 1 1 d .
H28 H 0.2702 0.4666 0.8755 0.124 Uiso 1 1 calc R
F6 F -0.0273(5) 0.7992(3) 0.59753(16) 0.1890(18) Uani 1 1 d .
C29 C 0.2743(6) 0.5907(5) 0.9019(2) 0.1042(17) Uani 1 1 d .
C21 C 0.4855(5) 0.7539(4) 0.99968(18) 0.1037(16) Uani 1 1 d .
H21 H 0.5510 0.7108 0.9978 0.124 Uiso 1 1 calc R
C19 C 0.2870(7) 0.8065(5) 1.0309(2) 0.118(2) Uani 1 1 d .
H19 H 0.2160 0.7993 1.0511 0.141 Uiso 1 1 calc R
C20 C 0.3831(8) 0.7427(5) 1.0311(2) 0.120(2) Uani 1 1 d .
C23 C 0.3780(9) 0.6617(5) 1.0635(2) 0.202(4) Uani 1 1 d .
H23A H 0.3060 0.6674 1.0851 0.303 Uiso 1 1 calc R
H23B H 0.4612 0.6558 1.0829 0.303 Uiso 1 1 calc R
H23C H 0.3636 0.6106 1.0430 0.303 Uiso 1 1 calc R

loop_
_atom_site_aniso_label
_atom_site_aniso_U_11
_atom_site_aniso_U_22
_atom_site_aniso_U_33
_atom_site_aniso_U_23
_atom_site_aniso_U_13
_atom_site_aniso_U_12
O1W 1.08(8) 0.65(12) 0.66(6) -0.02(11) -0.18(5) -0.38(14)
Ag1 0.04586(15) 0.04764(16) 0.04968(15) -0.00180(14) 0.00067(10) 0.00009(14)
S2 0.0699(6) 0.0696(7) 0.0633(6) -0.0112(6) -0.0020(5) 0.0013(6)
N3 0.0413(16) 0.059(2) 0.0636(18) -0.0075(16) 0.0007(13) 0.0017(15)
N4 0.0477(16) 0.0462(18) 0.0511(16) -0.0060(14) -0.0008(13) -0.0060(14)
C10 0.0374(19) 0.054(2) 0.056(2) -0.0005(19) 0.0031(16) 0.0034(17)
F2 0.218(4) 0.0565(17) 0.119(2) 0.0196(17) -0.006(2) -0.002(2)
C5 0.050(2) 0.062(3) 0.065(2) -0.007(2) -0.0108(18) -0.001(2)
N1 0.0468(17) 0.0451(18) 0.0493(16) -0.0036(14) -0.0013(13) -0.0003(14)
C9 0.044(2) 0.061(2) 0.057(2) -0.0002(19) 0.0061(17) -0.0055(18)
N2 0.0451(17) 0.058(2) 0.0545(17) -0.0106(15) -0.0020(13) 0.0041(15)
C32 0.053(2) 0.040(2) 0.060(2) -0.0125(18) 0.0044(18) -0.0055(18)
C15 0.072(3) 0.058(3) 0.060(2) -0.006(2) 0.007(2) -0.001(2)
C37 0.050(2) 0.052(3) 0.078(3) -0.007(2) 0.011(2) -0.0057(19)
O3 0.067(2) 0.143(3) 0.126(3) -0.053(2) -0.0117(18) -0.018(2)
C1 0.059(2) 0.044(2) 0.067(2) -0.0020(19) -0.0019(18) -0.0068(18)
C34 0.052(2) 0.062(3) 0.086(3) -0.016(2) 0.008(2) -0.006(2)
C33 0.061(2) 0.059(3) 0.064(2) -0.013(2) 0.0117(19) -0.005(2)
O2 0.100(2) 0.092(2) 0.112(2) -0.050(2) -0.0088(19) 0.0090(19)
C6 0.061(2) 0.063(3) 0.050(2) -0.0037(18) -0.0118(18) 0.000(2)
C3 0.049(2) 0.068(3) 0.082(3) -0.023(2) 0.001(2) 0.009(2)
C7 0.060(2) 0.068(3) 0.0445(19) 0.0031(19) 0.0027(17) -0.008(2)
C22 0.068(3) 0.107(4) 0.064(3) 0.008(3) 0.012(2) 0.009(3)
C17 0.063(3) 0.085(3) 0.046(2) -0.013(2) 0.003(2) -0.009(2)
C12 0.067(3) 0.083(3) 0.066(3) 0.000(3) -0.015(2) 0.000(3)
C2 0.061(2) 0.048(2) 0.075(3) -0.013(2) -0.006(2) 0.007(2)
C25 0.046(2) 0.074(3) 0.075(3) -0.005(2) 0.015(2) -0.013(2)
C24 0.042(2) 0.077(3) 0.087(3) -0.018(2) 0.008(2) -0.004(2)
C31 0.058(2) 0.064(3) 0.056(2) -0.016(2) 0.0028(18) -0.006(2)
C8 0.061(2) 0.054(2) 0.057(2) 0.0081(19) 0.0004(18) -0.0092(19)
C16 0.060(2) 0.077(3) 0.063(2) -0.022(2) 0.0036(19) -0.002(2)
F5 0.208(4) 0.117(3) 0.258(5) -0.098(3) -0.034(4) 0.070(3)
O1 0.157(3) 0.167(4) 0.102(3) 0.051(3) 0.032(2) 0.011(3)
C26 0.057(3) 0.069(3) 0.089(3) -0.004(3) 0.017(2) -0.022(2)
C36 0.065(3) 0.056(3) 0.079(3) 0.001(2) 0.012(2) -0.014(2)
C4 0.047(2) 0.068(3) 0.078(3) -0.015(2) -0.0065(19) 0.014(2)
C18 0.081(3) 0.118(4) 0.077(3) -0.025(3) 0.030(3) -0.019(3)
F7 0.083(2) 0.165(3) 0.242(4) 0.000(3) -0.044(2) 0.024(2)
C30 0.090(3) 0.087(4) 0.080(3) 0.000(3) 0.013(3) -0.006(3)
C39 0.106(5) 0.078(4) 0.124(5) 0.002(4) -0.007(4) 0.001(3)
F1 0.141(2) 0.121(2) 0.0771(16) -0.0001(16) -0.0449(16) -0.0191(19)
F4 0.143(3) 0.079(2) 0.156(3) -0.023(2) 0.049(2) -0.0376(19)
C11 0.052(2) 0.055(2) 0.067(2) 0.003(2) -0.0042(19) -0.0055(19)
C35 0.058(3) 0.044(2) 0.092(3) -0.008(2) 0.003(2) 0.000(2)
F3 0.195(4) 0.156(3) 0.131(3) 0.044(2) -0.018(3) 0.018(3)
C38 0.083(3) 0.073(3) 0.123(4) 0.009(3) -0.008(3) 0.007(3)
C13 0.093(3) 0.080(4) 0.066(3) 0.015(3) -0.010(2) 0.016(3)
C14 0.100(3) 0.056(3) 0.083(3) 0.008(3) 0.006(3) 0.010(3)
C27 0.082(3) 0.076(4) 0.113(4) -0.009(4) 0.041(3) -0.031(3)
C28 0.097(4) 0.084(4) 0.132(5) 0.028(4) 0.037(4) -0.002(3)
F6 0.245(5) 0.133(3) 0.184(4) 0.080(3) -0.024(3) 0.002(3)
C29 0.109(4) 0.114(5) 0.090(4) 0.030(4) 0.007(3) -0.001(4)
C21 0.107(4) 0.119(5) 0.086(3) 0.031(3) 0.014(3) 0.009(4)
C19 0.120(5) 0.158(7) 0.079(4) -0.006(4) 0.041(4) -0.036(5)
C20 0.149(6) 0.133(6) 0.078(4) 0.030(4) 0.015(4) -0.035(5)
C23 0.282(10) 0.189(8) 0.138(5) 0.080(5) 0.036(6) -0.035(7)

loop_
_atom_type_symbol
_atom_type_description
_atom_type_scat_dispersion_real
_atom_type_scat_dispersion_imag
_atom_type_scat_source
C C 0.0033 0.0016 'International Tables Vol C Tables 4.2.6.8 and 6.1.1.4'
H H 0.0000 0.0000 'International Tables Vol C Tables 4.2.6.8 and 6.1.1.4'
N N 0.0061 0.0033 'International Tables Vol C Tables 4.2.6.8 and 6.1.1.4'
O O 0.0106 0.0060 'International Tables Vol C Tables 4.2.6.8 and 6.1.1.4'
F F 0.0171 0.0103 'International Tables Vol C Tables 4.2.6.8 and 6.1.1.4'
S S 0.1246 0.1234 'International Tables Vol C Tables 4.2.6.8 and 6.1.1.4'
Ag Ag -0.8971 1.1015 'International Tables Vol C Tables 4.2.6.8 and 6.1.1.4'

loop_
_geom_angle_atom_site_label_1
_geom_angle_atom_site_label_2
_geom_angle_atom_site_label_3
_geom_angle
N2 Ag1 N4 122.46(9)
N2 Ag1 N1 76.76(9)
N4 Ag1 N1 76.73(8)
N2 Ag1 N3 77.12(9)
N4 Ag1 N3 76.54(9)
N1 Ag1 N3 123.29(9)
O1 S2 O2 115.2(3)
O1 S2 O3 115.6(2)
O2 S2 O3 113.7(2)
O1 S2 C39 102.5(3)
O2 S2 C39 103.7(2)
O3 S2 C39 103.9(3)
C5 N3 C24 109.9(3)
C5 N3 C4 110.6(3)
C24 N3 C4 109.9(3)
C5 N3 Ag1 105.53(19)
C24 N3 Ag1 118.2(2)
C4 N3 Ag1 102.43(19)
C7 N4 C6 111.4(3)
C7 N4 C31 110.0(3)
C6 N4 C31 110.1(3)
C7 N4 Ag1 105.31(18)
C6 N4 Ag1 103.32(19)
C31 N4 Ag1 116.5(2)
C11 C10 C15 118.9(3)
C11 C10 C9 121.8(3)
C15 C10 C9 119.3(3)
N3 C5 C6 114.9(3)
N3 C5 H5A 108.6
C6 C5 H5A 108.6
N3 C5 H5B 108.6
C6 C5 H5B 108.6
H5A C5 H5B 107.5
C8 N1 C1 110.2(3)
C8 N1 C9 109.4(3)
C1 N1 C9 109.7(3)
C8 N1 Ag1 102.74(18)
C1 N1 Ag1 105.69(19)
C9 N1 Ag1 118.8(2)
N1 C9 C10 113.3(3)
N1 C9 H9A 108.9
C10 C9 H9A 108.9
N1 C9 H9B 108.9
C10 C9 H9B 108.9
H9A C9 H9B 107.7
C2 N2 C3 111.7(3)
C2 N2 C16 109.1(3)
C3 N2 C16 108.2(3)
C2 N2 Ag1 104.31(19)
C3 N2 Ag1 105.9(2)
C16 N2 Ag1 117.7(2)
C37 C32 C33 117.6(4)
C37 C32 C31 119.7(3)
C33 C32 C31 122.6(3)
C14 C15 C10 119.0(4)
C14 C15 H15 120.5
C10 C15 H15 120.5
C32 C37 C36 121.2(4)
C32 C37 H37 119.4
C36 C37 H37 119.4
N1 C1 C2 114.2(3)
N1 C1 H1A 108.7
C2 C1 H1A 108.7
N1 C1 H1B 108.7
C2 C1 H1B 108.7
H1A C1 H1B 107.6
C33 C34 C35 121.9(4)
C33 C34 H34 119.0
C35 C34 H34 119.0
C34 C33 C32 121.0(4)
C34 C33 H33 119.5
C32 C33 H33 119.5
N4 C6 C5 113.5(3)
N4 C6 H6A 108.9
C5 C6 H6A 108.9
N4 C6 H6B 108.9
C5 C6 H6B 108.9
H6A C6 H6B 107.7
N2 C3 C4 113.3(3)
N2 C3 H3A 108.9
C4 C3 H3A 108.9
N2 C3 H3B 108.9
C4 C3 H3B 108.9
H3A C3 H3B 107.7
N4 C7 C8 114.2(3)
N4 C7 H7A 108.7
C8 C7 H7A 108.7
N4 C7 H7B 108.7
C8 C7 H7B 108.7
H7A C7 H7B 107.6
C17 C22 C21 121.7(4)
C17 C22 H22 119.1
C21 C22 H22 119.1
C22 C17 C18 118.2(5)
C22 C17 C16 120.4(4)
C18 C17 C16 121.2(5)
C13 C12 F1 118.4(4)
C13 C12 C11 123.3(4)
F1 C12 C11 118.3(4)
N2 C2 C1 113.2(3)
N2 C2 H2A 108.9
C1 C2 H2A 108.9
N2 C2 H2B 108.9
C1 C2 H2B 108.9
H2A C2 H2B 107.8
C30 C25 C26 118.3(4)
C30 C25 C24 119.8(4)
C26 C25 C24 121.9(4)
N3 C24 C25 114.0(3)
N3 C24 H24A 108.8
C25 C24 H24A 108.8
N3 C24 H24B 108.8
C25 C24 H24B 108.8
H24A C24 H24B 107.7
N4 C31 C32 112.8(3)
N4 C31 H31A 109.0
C32 C31 H31A 109.0
N4 C31 H31B 109.0
C32 C31 H31B 109.0
H31A C31 H31B 107.8
N1 C8 C7 113.0(3)
N1 C8 H8A 109.0
C7 C8 H8A 109.0
N1 C8 H8B 109.0
C7 C8 H8B 109.0
H8A C8 H8B 107.8
N2 C16 C17 113.6(3)
N2 C16 H16A 108.8
C17 C16 H16A 108.8
N2 C16 H16B 108.8
C17 C16 H16B 108.8
H16A C16 H16B 107.7
C27 C26 C25 119.4(5)
C27 C26 H26 120.3
C25 C26 H26 120.3
C37 C36 C35 121.3(4)
C37 C36 H36 119.4
C35 C36 H36 119.4
N3 C4 C3 113.5(3)
N3 C4 H4A 108.9
C3 C4 H4A 108.9
N3 C4 H4B 108.9
C3 C4 H4B 108.9
H4A C4 H4B 107.7
C19 C18 C17 119.8(5)
C19 C18 H18 120.1
C17 C18 H18 120.1
C29 C30 C25 118.5(5)
C29 C30 H30 120.8
C25 C30 H30 120.8
F5 C39 F7 107.0(5)
F5 C39 F6 107.2(5)
F7 C39 F6 105.5(5)
F5 C39 S2 112.0(4)
F7 C39 S2 112.6(4)
F6 C39 S2 112.1(5)
C10 C11 C12 118.8(4)
C10 C11 H11 120.6
C12 C11 H11 120.6
C34 C35 C36 117.0(4)
C34 C35 C38 121.4(4)
C36 C35 C38 121.6(4)
C35 C38 H38A 109.5
C35 C38 H38B 109.5
H38A C38 H38B 109.5
C35 C38 H38C 109.5
H38A C38 H38C 109.5
H38B C38 H38C 109.5
C12 C13 C14 117.1(4)
C12 C13 H13 121.4
C14 C13 H13 121.4
C13 C14 F2 118.6(4)
C13 C14 C15 122.9(4)
F2 C14 C15 118.6(4)
C28 C27 F4 118.4(6)
C28 C27 C26 124.0(5)
F4 C27 C26 117.6(5)
C27 C28 C29 115.3(6)
C27 C28 H28 122.4
C29 C28 H28 122.4
F3 C29 C28 116.7(6)
F3 C29 C30 118.7(6)
C28 C29 C30 124.6(5)
C22 C21 C20 120.1(5)
C22 C21 H21 119.9
C20 C21 H21 119.9
C20 C19 C18 122.8(6)
C20 C19 H19 118.6
C18 C19 H19 118.6
C19 C20 C21 117.3(6)
C19 C20 C23 122.1(7)
C21 C20 C23 120.6(7)
C20 C23 H23A 109.5
C20 C23 H23B 109.5
H23A C23 H23B 109.5
C20 C23 H23C 109.5
H23A C23 H23C 109.5
H23B C23 H23C 109.5

loop_
_geom_bond_atom_site_label_1
_geom_bond_atom_site_label_2
_geom_bond_distance
_geom_bond_site_symmetry_2
O1W O1W 1.56(11) 3_576
Ag1 N2 2.428(3) .
Ag1 N4 2.459(2) .
Ag1 N1 2.463(3) .
Ag1 N3 2.463(3) .
S2 O1 1.394(3) .
S2 O2 1.409(3) .
S2 O3 1.416(3) .
S2 C39 1.772(5) .
N3 C5 1.473(4) .
N3 C24 1.479(5) .
N3 C4 1.481(4) .
N4 C7 1.467(4) .
N4 C6 1.471(4) .
N4 C31 1.482(4) .
C10 C11 1.376(4) .
C10 C15 1.386(5) .
C10 C9 1.501(4) .
F2 C14 1.353(5) .
C5 C6 1.511(5) .
C5 H5A 0.9700 .
C5 H5B 0.9700 .
N1 C8 1.472(4) .
N1 C1 1.472(4) .
N1 C9 1.485(4) .
C9 H9A 0.9700 .
C9 H9B 0.9700 .
N2 C2 1.477(4) .
N2 C3 1.488(4) .
N2 C16 1.490(4) .
C32 C37 1.376(5) .
C32 C33 1.381(5) .
C32 C31 1.505(5) .
C15 C14 1.376(5) .
C15 H15 0.9300 .
C37 C36 1.380(5) .
C37 H37 0.9300 .
C1 C2 1.522(5) .
C1 H1A 0.9700 .
C1 H1B 0.9700 .
C34 C33 1.374(5) .
C34 C35 1.376(5) .
C34 H34 0.9300 .
C33 H33 0.9300 .
C6 H6A 0.9700 .
C6 H6B 0.9700 .
C3 C4 1.508(5) .
C3 H3A 0.9700 .
C3 H3B 0.9700 .
C7 C8 1.522(5) .
C7 H7A 0.9700 .
C7 H7B 0.9700 .
C22 C17 1.365(6) .
C22 C21 1.380(6) .
C22 H22 0.9300 .
C17 C18 1.380(5) .
C17 C16 1.497(5) .
C12 C13 1.343(6) .
C12 F1 1.354(4) .
C12 C11 1.378(5) .
C2 H2A 0.9700 .
C2 H2B 0.9700 .
C25 C30 1.384(5) .
C25 C26 1.388(5) .
C25 C24 1.490(5) .
C24 H24A 0.9700 .
C24 H24B 0.9700 .
C31 H31A 0.9700 .
C31 H31B 0.9700 .
C8 H8A 0.9700 .
C8 H8B 0.9700 .
C16 H16A 0.9700 .
C16 H16B 0.9700 .
F5 C39 1.298(6) .
C26 C27 1.363(6) .
C26 H26 0.9300 .
C36 C35 1.385(5) .
C36 H36 0.9300 .
C4 H4A 0.9700 .
C4 H4B 0.9700 .
C18 C19 1.366(7) .
C18 H18 0.9300 .
F7 C39 1.305(6) .
C30 C29 1.365(7) .
C30 H30 0.9300 .
C39 F6 1.310(6) .
F4 C27 1.363(5) .
C11 H11 0.9300 .
C35 C38 1.514(5) .
F3 C29 1.359(5) .
C38 H38A 0.9600 .
C38 H38B 0.9600 .
C38 H38C 0.9600 .
C13 C14 1.351(5) .
C13 H13 0.9300 .
C27 C28 1.348(6) .
C28 C29 1.360(7) .
C28 H28 0.9300 .
C21 C20 1.383(7) .
C21 H21 0.9300 .
C19 C20 1.365(8) .
C19 H19 0.9300 .
C20 C23 1.513(8) .
C23 H23A 0.9600 .
C23 H23B 0.9600 .
C23 H23C 0.9600 .
